data_2009087
loop_
_publ_author_name
'Eleonora Freire'
'Sergio Baggio'
'Ricardo Baggio'
'Leopoldo Suescun'

_publ_section_title
;Triaqua(2,2'-bipyridyl-<i>N</i>,<i>N</i>')(thiosulfato-<i>S</i>)nickel(II)
 dihydrate and
 triaqua(1,10-phenanthroline-<i>N</i>,<i>N</i>')(thiosulfato-<i>S</i>)nickel(II)
 monohydrate
;
_journal_issue 11
_journal_name_full 'Acta Crystallographica Section C'
_journal_page_first 1780
_journal_page_last 1784
_journal_paper_doi 10.1107/S010827019900829X
_journal_volume 55
_journal_year 1999
_chemical_formula_iupac '[Ni (S2 O3) (C12 H8 N2) (H2 O1)3], H2 O1'
_chemical_formula_sum 'C12 H16 N2 Ni O7 S2'
_chemical_formula_weight 423.10
_chemical_name_systematic
;
Triaqua-(2,10-phenanthroline-N,N')-(thiosulfato-S)-nickel(II) monohydrate.
;
_space_group_IT_number 2
_symmetry_cell_setting triclinic
_symmetry_space_group_name_Hall '-P 1'
_symmetry_space_group_name_H-M 'P -1'
_audit_creation_method SHELXL-97
_cell_angle_alpha 90.47(3)
_cell_angle_beta 91.27(3)
_cell_angle_gamma 104.23(3)
_cell_formula_units_Z 2
_cell_length_a 8.434(2)
_cell_length_b 8.782(2)
_cell_length_c 11.344(2)
_cell_measurement_reflns_used 25
_cell_measurement_temperature 293(2)
_cell_measurement_theta_max 15.0
_cell_measurement_theta_min 7.5
_cell_volume 814.2(3)
_computing_cell_refinement 'MSC/AFC Diffractometer Control Software'
_computing_data_collection
;
MSC/AFC Diffractometer Control Software (Molecular Structure
Corporation, 1988)
;
_computing_data_reduction 'MSC/AFC Diffractometer Control Software'
_computing_molecular_graphics 'XP in SHELXTL/PC (Sheldrick,1994)'
_computing_publication_material 'PARST (Nardelli, 1983) and CSD (Allen & Kennard, 1993)'
_computing_structure_refinement 'SHELXL97 (Sheldrick, 1997)'
_computing_structure_solution 'SHELXS97 (Sheldrick, 1990)'
_diffrn_ambient_temperature 293(2)
_diffrn_measured_fraction_theta_full 1.000
_diffrn_measured_fraction_theta_max 1.000
_diffrn_measurement_device 'Rigaku AFC-7S'
_diffrn_measurement_method \w/2\q
_diffrn_radiation_monochromator graphite
_diffrn_radiation_source 'fine-focus sealed tube'
_diffrn_radiation_type MoK\a
_diffrn_radiation_wavelength 0.71073
_diffrn_reflns_av_R_equivalents 0.022
_diffrn_reflns_av_sigmaI/netI 0.019
_diffrn_reflns_limit_h_max 10
_diffrn_reflns_limit_h_min -10
_diffrn_reflns_limit_k_max 11
_diffrn_reflns_limit_k_min 0
_diffrn_reflns_limit_l_max 14
_diffrn_reflns_limit_l_min -14
_diffrn_reflns_number 3982
_diffrn_reflns_theta_full 27.49
_diffrn_reflns_theta_max 27.49
_diffrn_reflns_theta_min 2.39
_diffrn_standards_decay_% <3
_diffrn_standards_interval_count 150
_diffrn_standards_number 3
_exptl_absorpt_coefficient_mu 1.49
_exptl_absorpt_correction_T_max 0.87
_exptl_absorpt_correction_T_min 0.65
_exptl_absorpt_correction_type '\y scan'
_exptl_absorpt_process_details '(Molecular Structure Corporation, 1988)'
_exptl_crystal_colour 'light blue'
_exptl_crystal_density_diffrn 1.73
_exptl_crystal_density_method 'not measured'
_exptl_crystal_description plate
_exptl_crystal_F_000 436
_exptl_crystal_size_max 0.45
_exptl_crystal_size_mid 0.25
_exptl_crystal_size_min 0.12
_refine_diff_density_max 0.40
_refine_diff_density_min -0.59
_refine_ls_extinction_method none
_refine_ls_goodness_of_fit_ref 1.09
_refine_ls_hydrogen_treatment mixed
_refine_ls_matrix_type full
_refine_ls_number_parameters 250
_refine_ls_number_reflns 3738
_refine_ls_R_factor_all 0.026
_refine_ls_R_factor_gt 0.025
_refine_ls_shift/su_max <0.01
_refine_ls_shift/su_mean <0.01
_refine_ls_structure_factor_coef Fsqd
_refine_ls_weighting_details 'w = 1/[\s^2^(Fo^2^)+(0.035P)^2^+0.460P] where P = (Fo^2^+2Fc^2^)/3'
_refine_ls_weighting_scheme calc
_refine_ls_wR_factor_ref 0.071
_reflns_number_gt 3566
_reflns_number_total 3738
_reflns_threshold_expression I>2\s(I)
_cod_data_source_file bk1471.cif
_cod_data_source_block II
_cod_depositor_comments
;
The following automatic conversions were performed:
'_symmetry_cell_setting' value 'Triclinic' changed to 'triclinic'
according to '/home/saulius/struct/CIF-dictionaries/cif_core.dic'
dictionary named 'cif_core.dic' version 2.4.1 from
2010-06-29.

'_geom_bond_publ_flag' value 'Y' changed to 'y' according to
'/home/saulius/struct/CIF-dictionaries/cif_core.dic' dictionary named
'cif_core.dic' version 2.4.1 from 2010-06-29 (10
times).

'_geom_bond_publ_flag' value 'N' changed to 'n' according to
'/home/saulius/struct/CIF-dictionaries/cif_core.dic' dictionary named
'cif_core.dic' version 2.4.1 from 2010-06-29 (16 times).

Automatic conversion script
Id: cif_fix_enum 1527 2010-12-29 10:47:43Z saulius 

The following automatic conversions were performed:

'_symmetry_cell_setting' value 'Triclinic' changed to 'triclinic'
according to /home/saulius/struct/CIF-dictionaries/cif_core.dic
dictionary named 'cif_core.dic' version 2.4.1 from
2010-06-29.

'_geom_bond_publ_flag' value 'Y' changed to 'y'
according to /home/saulius/struct/CIF-dictionaries/cif_core.dic
dictionary named 'cif_core.dic' version 2.4.1 from 2010-06-29 (10
times).

'_geom_bond_publ_flag' value 'N' changed to 'n' according to
/home/saulius/struct/CIF-dictionaries/cif_core.dic dictionary named
'cif_core.dic' version 2.4.1 from 2010-06-29 (16
times).

'_geom_angle_publ_flag' value 'N' changed to 'n' according
to /home/saulius/struct/CIF-dictionaries/cif_core.dic dictionary
named 'cif_core.dic' version 2.4.1 from 2010-06-29 (48
times).

'_geom_torsion_publ_flag' value 'N' changed to 'n' according
to /home/saulius/struct/CIF-dictionaries/cif_core.dic dictionary
named 'cif_core.dic' version 2.4.1 from 2010-06-29 (65 times).

Automatic conversion script
Id: cif_fix_values 1715 2011-07-08 13:25:40Z adriana 

The following automatic conversions were performed:

'_refine_ls_weighting_scheme' value 'calc w =
1/[\s^2^(Fo^2^)+(0.035P)^2^+0.460P] where P = (Fo^2^+2Fc^2^)/3' was
changed to 'calc'. New tag '_refine_ls_weighting_details' was
created. The value of the new tag was set to 'w =
1/[\s^2^(Fo^2^)+(0.035P)^2^+0.460P] where P = (Fo^2^+2Fc^2^)/3'.

Automatic conversion script
Id: cif_fix_values 3143 2015-03-26 13:38:13Z robertas 
;
_cod_original_sg_symbol_H-M 'P -1 '
_cod_database_code 2009087

loop_
_symmetry_equiv_pos_as_xyz
'x, y, z'
'-x, -y, -z'

loop_
_atom_site_label
_atom_site_fract_x
_atom_site_fract_y
_atom_site_fract_z
_atom_site_U_iso_or_equiv
_atom_site_adp_type
_atom_site_calc_flag
_atom_site_refinement_flags
_atom_site_occupancy
_atom_site_disorder_assembly
_atom_site_disorder_group
_atom_site_type_symbol
Ni1 .29519(2) .24412(2) .299088(17) .02081(7) Uani d . 1 . . Ni
S1 .54825(5) .42774(5) .23985(4) .02758(10) Uani d . 1 . . S
S2 .74157(5) .45253(5) .35055(4) .02623(10) Uani d . 1 . . S
O1 .69127(16) .36762(18) .46170(12) .0364(3) Uani d . 1 . . O
O2 .86783(17) .3931(2) .29355(14) .0459(4) Uani d . 1 . . O
O3 .80137(19) .62163(17) .37856(13) .0422(3) Uani d . 1 . . O
N1 .35981(17) .04395(16) .24144(12) .0240(3) Uani d . 1 . . N
N2 .22031(17) .24226(17) .12434(12) .0241(3) Uani d . 1 . . N
C1 .4326(2) -.0512(2) .30002(16) .0328(4) Uani d . 1 . . C
H1B .4670 -.0259 .3778 .039 Uiso calc R 1 . . H
C2 .4600(3) -.1885(2) .24942(19) .0400(4) Uani d . 1 . . C
H2B .5116 -.2524 .2931 .048 Uiso calc R 1 . . H
C3 .4104(3) -.2272(2) .13609(19) .0377(4) Uani d . 1 . . C
H3B .4270 -.3185 .1020 .045 Uiso calc R 1 . . H
C4 .3339(2) -.1291(2) .07020(17) .0304(4) Uani d . 1 . . C
C5 .2797(3) -.1587(2) -.05027(18) .0383(4) Uani d . 1 . . C
H5A .2918 -.2494 -.0881 .046 Uiso calc R 1 . . H
C6 .2117(3) -.0579(3) -.10962(17) .0400(5) Uani d . 1 . . C
H6A .1773 -.0802 -.1877 .048 Uiso calc R 1 . . H
C7 .1913(2) .0836(2) -.05465(15) .0310(4) Uani d . 1 . . C
C8 .1293(3) .1981(3) -.11371(17) .0396(5) Uani d . 1 . . C
H8A .0973 .1839 -.1928 .047 Uiso calc R 1 . . H
C9 .1167(3) .3300(3) -.05395(18) .0414(5) Uani d . 1 . . C
H9A .0787 .4075 -.0926 .050 Uiso calc R 1 . . H
C10 .1614(2) .3477(2) .06594(17) .0326(4) Uani d . 1 . . C
H10A .1494 .4367 .1062 .039 Uiso calc R 1 . . H
C11 .2382(2) .1138(2) .06444(14) .0241(3) Uani d . 1 . . C
C12 .31172(19) .00643(19) .12771(14) .0238(3) Uani d . 1 . . C
O1W .37137(18) .22882(17) .47174(12) .0303(3) Uani d . 1 . . O
H1WA .327(4) .270(4) .515(3) .058(9) Uiso d . 1 . . H
H1WB .472(4) .282(3) .473(2) .049(7) Uiso d . 1 . . H
O2W .19318(17) .43142(16) .33647(12) .0314(3) Uani d . 1 . . O
H2WB .096(4) .417(3) .333(2) .045(7) Uiso d . 1 . . H
H2WA .234(4) .500(3) .391(3) .054(8) Uiso d . 1 . . H
O3W .07151(17) .09086(17) .34605(12) .0311(3) Uani d . 1 . . O
H3WB .020(4) .126(3) .390(2) .048(8) Uiso d . 1 . . H
H3WA .086(3) .011(3) .375(2) .047(7) Uiso d . 1 . . H
O4W 1.0872(2) .81431(18) .46086(15) .0405(3) Uani d . 1 . . O
H4WB 1.009(4) .744(4) .432(3) .062(9) Uiso d . 1 . . H
H4WA 1.162(4) .776(4) .482(3) .065(9) Uiso d . 1 . . H

loop_
_atom_site_aniso_label
_atom_site_aniso_U_11
_atom_site_aniso_U_22
_atom_site_aniso_U_33
_atom_site_aniso_U_12
_atom_site_aniso_U_13
_atom_site_aniso_U_23
Ni1 .02055(11) .02355(12) .01987(11) .00851(8) .00020(8) -.00288(8)
S1 .02071(19) .0310(2) .0314(2) .00708(16) -.00087(15) .00399(16)
S2 .01843(18) .0340(2) .0270(2) .00819(15) .00047(15) -.00763(16)
O1 .0277(6) .0487(8) .0328(7) .0096(6) -.0040(5) .0043(6)
O2 .0263(7) .0743(11) .0447(8) .0274(7) -.0008(6) -.0177(7)
O3 .0405(8) .0374(8) .0421(8) -.0024(6) .0020(6) -.0140(6)
N1 .0268(7) .0244(7) .0227(6) .0097(5) .0023(5) -.0009(5)
N2 .0217(6) .0268(7) .0244(7) .0073(5) .0002(5) .0001(5)
C1 .0410(10) .0336(9) .0283(9) .0182(8) .0002(7) .0010(7)
C2 .0491(12) .0332(10) .0448(11) .0234(9) .0056(9) .0041(8)
C3 .0424(11) .0253(8) .0480(11) .0129(8) .0099(9) -.0045(8)
C4 .0292(9) .0281(8) .0327(9) .0046(7) .0068(7) -.0073(7)
C5 .0398(10) .0378(10) .0341(10) .0034(8) .0064(8) -.0158(8)
C6 .0374(10) .0532(12) .0247(9) .0025(9) .0014(7) -.0142(8)
C7 .0253(8) .0431(10) .0217(8) .0028(7) .0010(6) -.0020(7)
C8 .0349(10) .0603(13) .0222(8) .0095(9) -.0026(7) .0056(8)
C9 .0380(10) .0556(13) .0345(10) .0188(9) -.0014(8) .0167(9)
C10 .0316(9) .0362(9) .0332(9) .0140(7) .0001(7) .0056(7)
C11 .0199(7) .0294(8) .0217(7) .0038(6) .0021(6) -.0008(6)
C12 .0215(7) .0252(7) .0241(8) .0047(6) .0036(6) -.0029(6)
O1W .0275(7) .0394(7) .0241(6) .0087(6) .0000(5) -.0024(5)
O2W .0251(6) .0350(7) .0376(7) .0147(5) -.0019(5) -.0113(6)
O3W .0287(7) .0317(7) .0332(7) .0075(5) .0038(5) .0012(6)
O4W .0321(7) .0313(7) .0586(10) .0090(6) .0002(7) .0026(6)

loop_
_atom_type_symbol
_atom_type_description
_atom_type_scat_dispersion_real
_atom_type_scat_dispersion_imag
_atom_type_scat_source
C C 0.0033 0.0016 'International Tables Vol C Tables 4.2.6.8 and 6.1.1.4'
H H 0.0000 0.0000 'International Tables Vol C Tables 4.2.6.8 and 6.1.1.4'
N N 0.0061 0.0033 'International Tables Vol C Tables 4.2.6.8 and 6.1.1.4'
O O 0.0106 0.0060 'International Tables Vol C Tables 4.2.6.8 and 6.1.1.4'
S S 0.1246 0.1234 'International Tables Vol C Tables 4.2.6.8 and 6.1.1.4'
Ni Ni 0.3393 1.1124 'International Tables Vol C Tables 4.2.6.8 and 6.1.1.4'

loop_
_geom_angle_atom_site_label_1
_geom_angle_atom_site_label_2
_geom_angle_atom_site_label_3
_geom_angle
_geom_angle_publ_flag
O1W Ni1 N2 175.69(5) n
O1W Ni1 N1 95.18(6) n
N2 Ni1 N1 80.63(6) n
O1W Ni1 O2W 93.02(6) n
N2 Ni1 O2W 91.03(6) n
N1 Ni1 O2W 169.51(6) n
O1W Ni1 O3W 86.59(6) n
N2 Ni1 O3W 92.06(6) n
N1 Ni1 O3W 85.79(6) n
O2W Ni1 O3W 88.19(6) n
O1W Ni1 S1 95.18(5) n
N2 Ni1 S1 86.29(5) n
N1 Ni1 S1 95.52(5) n
O2W Ni1 S1 90.23(5) n
O3W Ni1 S1 177.69(4) n
S2 S1 Ni1 116.33(3) n
O2 S2 O3 110.66(10) n
O2 S2 O1 110.87(10) n
O3 S2 O1 108.55(9) n
O2 S2 S1 109.27(7) n
O3 S2 S1 107.34(8) n
O1 S2 S1 110.08(6) n
C1 N1 C12 118.10(15) n
C1 N1 Ni1 129.66(12) n
C12 N1 Ni1 112.18(11) n
C10 N2 C11 118.13(15) n
C10 N2 Ni1 129.28(13) n
C11 N2 Ni1 112.59(11) n
N1 C1 C2 122.65(18) n
C3 C2 C1 119.36(18) n
C2 C3 C4 119.99(17) n
C12 C4 C3 116.90(17) n
C12 C4 C5 119.05(18) n
C3 C4 C5 124.05(17) n
C6 C5 C4 121.22(18) n
C5 C6 C7 121.19(17) n
C11 C7 C8 116.98(18) n
C11 C7 C6 119.05(18) n
C8 C7 C6 123.96(18) n
C9 C8 C7 119.52(17) n
C8 C9 C10 119.55(18) n
N2 C10 C9 122.50(19) n
N2 C11 C7 123.24(17) n
N2 C11 C12 117.03(15) n
C7 C11 C12 119.72(16) n
N1 C12 C4 122.99(16) n
N1 C12 C11 117.29(14) n
C4 C12 C11 119.71(16) n

loop_
_geom_bond_atom_site_label_1
_geom_bond_atom_site_label_2
_geom_bond_site_symmetry_2
_geom_bond_distance
_geom_bond_publ_flag
Ni1 N1 . 2.0695(14) y
Ni1 N2 . 2.0658(15) y
Ni1 O1W . 2.0634(14) y
Ni1 O2W . 2.0800(14) y
Ni1 O3W . 2.1125(15) y
Ni1 S1 . 2.4488(10) y
S1 S2 . 2.0031(9) y
S2 O1 . 1.4865(15) y
S2 O2 . 1.4570(14) y
S2 O3 . 1.4757(15) y
N1 C1 . 1.327(2) n
N1 C12 . 1.357(2) n
N2 C10 . 1.328(2) n
N2 C11 . 1.354(2) n
C1 C2 . 1.403(3) n
C2 C3 . 1.357(3) n
C3 C4 . 1.407(3) n
C4 C12 . 1.407(2) n
C4 C5 . 1.433(3) n
C5 C6 . 1.345(3) n
C6 C7 . 1.435(3) n
C7 C11 . 1.404(2) n
C7 C8 . 1.409(3) n
C8 C9 . 1.365(3) n
C9 C10 . 1.400(3) n
C11 C12 . 1.438(2) n

loop_
_geom_hbond_atom_site_label_D
_geom_hbond_atom_site_label_H
_geom_hbond_atom_site_label_A
_geom_hbond_site_symmetry_A
_geom_hbond_distance_DH
_geom_hbond_distance_HA
_geom_hbond_distance_DA
_geom_hbond_angle_DHA
O1W H1WA O3 2_666 0.76(3) 2.02(3) 2.783(2) 175(3)
O1W H1WB O1 1_555 0.86(2) 1.82(2) 2.679(2) 170(3)
O2W H2WA O1 2_666 0.86(2) 2.02(2) 2.880(2) 170(2)
O2W H2WB O2 1_455 0.80(3) 1.92(3) 2.714(2) 168(3)
O3W H3WA O4W 1_445 0.81(3) 1.99(3) 2.795(2) 170(2)
O3W H3WB O4W 2_666 0.78(3) 2.05(3) 2.816(2) 164(2)
O4W H4WA O1 2_766 0.82(3) 2.06(3) 2.869(2) 167(3)
O4W H4WB O3 1_555 0.84(2) 1.90(3) 2.723(2) 165(3)

loop_
_geom_torsion_atom_site_label_1
_geom_torsion_atom_site_label_2
_geom_torsion_atom_site_label_3
_geom_torsion_atom_site_label_4
_geom_torsion
_geom_torsion_publ_flag
O1W Ni1 S1 S2 14.52(5) n
N2 Ni1 S1 S2 -161.41(5) n
N1 Ni1 S1 S2 -81.22(5) n
O2W Ni1 S1 S2 107.57(5) n
O3W Ni1 S1 S2 154.3(10) n
Ni1 S1 S2 O2 114.41(9) n
Ni1 S1 S2 O3 -125.55(7) n
Ni1 S1 S2 O1 -7.57(7) n
O1W Ni1 N1 C1 -2.86(17) n
N2 Ni1 N1 C1 178.17(17) n
O2W Ni1 N1 C1 -144.2(3) n
O3W Ni1 N1 C1 -89.05(17) n
S1 Ni1 N1 C1 92.86(16) n
O1W Ni1 N1 C12 174.18(11) n
N2 Ni1 N1 C12 -4.79(11) n
O2W Ni1 N1 C12 32.9(4) n
O3W Ni1 N1 C12 88.00(12) n
S1 Ni1 N1 C12 -90.09(11) n
O1W Ni1 N2 C10 171.4(7) n
N1 Ni1 N2 C10 -174.89(16) n
O2W Ni1 N2 C10 11.50(16) n
O3W Ni1 N2 C10 99.72(16) n
S1 Ni1 N2 C10 -78.66(15) n
O1W Ni1 N2 C11 -9.5(8) n
N1 Ni1 N2 C11 4.23(11) n
O2W Ni1 N2 C11 -169.38(11) n
O3W Ni1 N2 C11 -81.16(12) n
S1 Ni1 N2 C11 100.46(11) n
C12 N1 C1 C2 -0.6(3) n
Ni1 N1 C1 C2 176.28(15) n
N1 C1 C2 C3 -0.1(3) n
C1 C2 C3 C4 0.6(3) n
C2 C3 C4 C12 -0.5(3) n
C2 C3 C4 C5 179.00(19) n
C12 C4 C5 C6 1.5(3) n
C3 C4 C5 C6 -178.0(2) n
C4 C5 C6 C7 0.2(3) n
C5 C6 C7 C11 -2.3(3) n
C5 C6 C7 C8 176.39(19) n
C11 C7 C8 C9 -0.4(3) n
C6 C7 C8 C9 -179.09(19) n
C7 C8 C9 C10 -1.7(3) n
C11 N2 C10 C9 0.4(3) n
Ni1 N2 C10 C9 179.51(14) n
C8 C9 C10 N2 1.8(3) n
C10 N2 C11 C7 -2.7(2) n
Ni1 N2 C11 C7 178.05(13) n
C10 N2 C11 C12 176.18(15) n
Ni1 N2 C11 C12 -3.05(18) n
C8 C7 C11 N2 2.7(3) n
C6 C7 C11 N2 -178.54(16) n
C8 C7 C11 C12 -176.16(16) n
C6 C7 C11 C12 2.6(3) n
C1 N1 C12 C4 0.8(2) n
Ni1 N1 C12 C4 -176.62(13) n
C1 N1 C12 C11 -177.90(15) n
Ni1 N1 C12 C11 4.68(18) n
C3 C4 C12 N1 -0.3(3) n
C5 C4 C12 N1 -179.76(16) n
C3 C4 C12 C11 178.40(16) n
C5 C4 C12 C11 -1.1(2) n
N2 C11 C12 N1 -1.1(2) n
C7 C11 C12 N1 177.81(15) n
N2 C11 C12 C4 -179.87(15) n
C7 C11 C12 C4 -0.9(2) n
